data_4105594
loop_
_publ_author_name
'Tae Hwan Noh'
'Eunjung Heo'
'Kang Hyun Park'
'Ok-Sang Jung'

_publ_section_title
;
 Motion of an Isolated Water Molecule within a Flexible Coordination Cage:
 Structural Properties and Catalytic Effects of Ionic Palladium(II)
 Complexes
;
_journal_name_full 'Journal of the American Chemical Society'
_journal_page_first 1236
_journal_page_last 1239
_journal_paper_doi 10.1021/ja1093925
_journal_volume 133
_journal_year 2011
_chemical_formula_sum 'C81 H116 Cl6 N18 O47 Pd3'
_chemical_formula_weight 2625.82
_chemical_name_systematic
; 
 ? 
;
_space_group_IT_number 146
_symmetry_cell_setting rhombohedral
_symmetry_space_group_name_Hall 'R 3'
_symmetry_space_group_name_H-M 'R 3 :H'
_atom_sites_solution_hydrogens geom
_atom_sites_solution_primary direct
_atom_sites_solution_secondary difmap
_audit_creation_method SHELXL-97
_cell_angle_alpha 90.00
_cell_angle_beta 90.00
_cell_angle_gamma 120.00
_cell_formula_units_Z 3
_cell_length_a 15.52570(10)
_cell_length_b 15.52570(10)
_cell_length_c 40.6727(7)
_cell_measurement_reflns_used 3785
_cell_measurement_temperature 296(2)
_cell_measurement_theta_max 19.74
_cell_measurement_theta_min 2.51
_cell_volume 8490.55(17)
_computing_cell_refinement 'Bruker APEX2'
_computing_data_collection 'Bruker APEX2'
_computing_data_reduction 'Bruker APEX2'
_computing_molecular_graphics 'Bruker SHELXTL'
_computing_publication_material 'Bruker SHELXTL'
_computing_structure_refinement 'SHELXL-97 (Sheldrick, 2008)'
_computing_structure_solution 'SHELXS-97 (Sheldrick, 2008)'
_diffrn_ambient_temperature 296(2)
_diffrn_measured_fraction_theta_full 0.999
_diffrn_measured_fraction_theta_max 0.999
_diffrn_measurement_device_type 'CCD area detector'
_diffrn_measurement_method 'phi and omega scans'
_diffrn_radiation_monochromator graphite
_diffrn_radiation_source 'fine-focus sealed tube'
_diffrn_radiation_type MoK\a
_diffrn_radiation_wavelength 0.71073
_diffrn_reflns_av_R_equivalents 0.0417
_diffrn_reflns_av_sigmaI/netI 0.1167
_diffrn_reflns_limit_h_max 18
_diffrn_reflns_limit_h_min -18
_diffrn_reflns_limit_k_max 16
_diffrn_reflns_limit_k_min -17
_diffrn_reflns_limit_l_max 49
_diffrn_reflns_limit_l_min -51
_diffrn_reflns_number 15732
_diffrn_reflns_theta_full 26.49
_diffrn_reflns_theta_max 26.49
_diffrn_reflns_theta_min 1.50
_exptl_absorpt_coefficient_mu 0.708
_exptl_absorpt_correction_T_max 0.8714
_exptl_absorpt_correction_T_min 0.7649
_exptl_absorpt_correction_type multi-scan
_exptl_absorpt_process_details SADABS
_exptl_crystal_colour colourless
_exptl_crystal_density_diffrn 1.541
_exptl_crystal_description hexagonal
_exptl_crystal_F_000 4032
_exptl_crystal_size_max 0.40
_exptl_crystal_size_mid 0.30
_exptl_crystal_size_min 0.20
_refine_diff_density_max 0.289
_refine_diff_density_min -0.231
_refine_diff_density_rms 0.049
_refine_ls_abs_structure_details 'Flack H D (1983), Acta Cryst. A39, 876-881'
_refine_ls_abs_structure_Flack -0.03(2)
_refine_ls_extinction_method none
_refine_ls_goodness_of_fit_ref 0.732
_refine_ls_hydrogen_treatment constr
_refine_ls_matrix_type full
_refine_ls_number_parameters 466
_refine_ls_number_reflns 6767
_refine_ls_number_restraints 13
_refine_ls_restrained_S_all 0.861
_refine_ls_R_factor_all 0.0706
_refine_ls_R_factor_gt 0.0321
_refine_ls_shift/su_max 0.001
_refine_ls_shift/su_mean 0.000
_refine_ls_structure_factor_coef Fsqd
_refine_ls_weighting_details 'calc w=1/[\s^2^(Fo^2^)+(0.0265P)^2^+0.0000P] where P=(Fo^2^+2Fc^2^)/3'
_refine_ls_weighting_scheme calc
_refine_ls_wR_factor_gt 0.0605
_refine_ls_wR_factor_ref 0.0654
_reflns_number_gt 3361
_reflns_number_total 6767
_reflns_threshold_expression >2sigma(I)
_cod_data_source_file ja1093925_si_003.cif
_cod_data_source_block th3
_cod_original_sg_symbol_Hall R3
_cod_original_sg_symbol_H-M 'R 3'
_cod_database_code 4105594

loop_
_symmetry_equiv_pos_as_xyz
'x, y, z'
'-y, x-y, z'
'-x+y, -x, z'
'x+2/3, y+1/3, z+1/3'
'-y+2/3, x-y+1/3, z+1/3'
'-x+y+2/3, -x+1/3, z+1/3'
'x+1/3, y+2/3, z+2/3'
'-y+1/3, x-y+2/3, z+2/3'
'-x+y+1/3, -x+2/3, z+2/3'

loop_
_atom_site_label
_atom_site_type_symbol
_atom_site_fract_x
_atom_site_fract_y
_atom_site_fract_z
_atom_site_U_iso_or_equiv
_atom_site_adp_type
_atom_site_occupancy
_atom_site_symmetry_multiplicity
_atom_site_calc_flag
_atom_site_refinement_flags
Pd1 Pd -0.03323(3) 0.34455(3) 0.833471(16) 0.05942(16) Uani 1 1 d .
Cl1 Cl 0.21726(16) 0.28712(17) 0.84701(6) 0.0840(6) Uani 1 1 d .
Cl2 Cl 0.3333 -0.3333 0.75864(7) 0.0679(8) Uani 1 3 d S
Cl3 Cl 0.6667 0.3333 0.81311(9) 0.0701(8) Uani 1 3 d S
Cl4 Cl 0.6667 0.3333 0.92915(8) 0.0707(9) Uani 1 3 d S
O1 O -0.2144(3) -0.0767(3) 0.73594(9) 0.0652(12) Uani 1 1 d .
O2 O -0.3328(4) -0.0375(4) 0.72480(14) 0.1014(17) Uani 1 1 d .
O3 O -0.0936(4) -0.1951(4) 0.68190(11) 0.0779(15) Uani 1 1 d .
O4 O -0.2044(3) -0.0302(3) 0.94880(10) 0.0716(12) Uani 1 1 d .
O5 O -0.3178(4) 0.0152(4) 0.95844(14) 0.1005(18) Uani 1 1 d .
O6 O -0.0713(3) 0.1212(4) 1.00460(11) 0.0779(15) Uani 1 1 d .
O7 O 0.3021(4) 0.2799(4) 0.84117(13) 0.1049(18) Uani 1 1 d .
O8 O 0.1331(5) 0.1917(5) 0.8449(2) 0.176(3) Uani 1 1 d .
O9 O 0.2216(5) 0.3231(5) 0.87914(16) 0.164(3) Uani 1 1 d .
O10 O 0.2050(7) 0.3410(7) 0.8248(2) 0.259(5) Uani 1 1 d .
O11 O 0.3333 -0.3333 0.79396(16) 0.081(2) Uani 1 3 d S
O12 O 0.2472(3) -0.3334(3) 0.74701(11) 0.0923(14) Uani 1 1 d .
O13 O 0.6667 0.3333 0.7785(2) 0.117(3) Uani 1 3 d S
O14 O 0.6154(3) 0.2327(3) 0.82433(11) 0.0901(16) Uani 1 1 d .
O15 O 0.6667 0.3333 0.8951(2) 0.111(3) Uani 1 3 d S
O16 O 0.6054(4) 0.2330(3) 0.94071(11) 0.0928(15) Uani 1 1 d .
O17 O 0.3333 0.6667 0.9379(18) 1.11(3) Uani 1 3 d SDU
H17C H 0.3333 0.6667 0.9179 1.334 Uiso 1 3 d SRD
H17D H 0.3816 0.6605 0.9449 1.334 Uiso 0.33 1 d PR
N1 N -0.1029(4) 0.2261(4) 0.80288(12) 0.0533(13) Uani 1 1 d .
N2 N -0.1002(4) -0.0526(6) 0.68038(11) 0.0618(15) Uani 1 1 d .
N3 N -0.0963(4) 0.2491(4) 0.87191(11) 0.0556(14) Uani 1 1 d .
N4 N -0.0982(4) -0.0366(6) 1.00554(10) 0.0582(14) Uani 1 1 d .
N5 N 0.0299(4) 0.4432(4) 0.79477(14) 0.0689(16) Uani 1 1 d .
N6 N 0.0398(4) 0.4665(4) 0.86386(15) 0.0711(16) Uani 1 1 d .
C1 C -0.1921(6) 0.1997(5) 0.79015(16) 0.065(2) Uani 1 1 d .
H1 H -0.2212 0.2373 0.7960 0.078 Uiso 1 1 calc R
C2 C -0.2427(5) 0.1228(6) 0.76957(17) 0.073(2) Uani 1 1 d .
H2 H -0.3036 0.1096 0.7609 0.088 Uiso 1 1 calc R
C3 C -0.2023(5) 0.0640(5) 0.76158(15) 0.0551(17) Uani 1 1 d .
C4 C -0.1127(5) 0.0884(5) 0.77501(15) 0.0592(18) Uani 1 1 d .
H4 H -0.0832 0.0503 0.7705 0.071 Uiso 1 1 calc R
C5 C -0.0665(5) 0.1691(5) 0.79511(16) 0.060(2) Uani 1 1 d .
H5 H -0.0051 0.1845 0.8039 0.072 Uiso 1 1 calc R
C6 C -0.2580(6) -0.0219(5) 0.73926(17) 0.065(2) Uani 1 1 d .
C7 C -0.2565(5) -0.1549(5) 0.71119(15) 0.0715(19) Uani 1 1 d .
H7A H -0.3280 -0.1827 0.7100 0.086 Uiso 1 1 calc R
H7B H -0.2433 -0.2079 0.7170 0.086 Uiso 1 1 calc R
C8 C -0.2095(5) -0.1104(5) 0.67839(15) 0.0697(19) Uani 1 1 d .
H8A H -0.2289 -0.1634 0.6624 0.084 Uiso 1 1 calc R
H8B H -0.2341 -0.0675 0.6708 0.084 Uiso 1 1 calc R
C9 C -0.0495(7) -0.1039(7) 0.68037(14) 0.067(2) Uani 1 1 d .
C10 C -0.1809(5) 0.2326(5) 0.88597(16) 0.0595(19) Uani 1 1 d .
H10 H -0.2086 0.2704 0.8789 0.071 Uiso 1 1 calc R
C11 C -0.2298(5) 0.1632(5) 0.91020(15) 0.0615(18) Uani 1 1 d .
H11 H -0.2881 0.1552 0.9195 0.074 Uiso 1 1 calc R
C12 C -0.1895(5) 0.1054(5) 0.92038(15) 0.0560(17) Uani 1 1 d .
C13 C -0.1021(5) 0.1223(5) 0.90694(15) 0.0659(18) Uani 1 1 d .
H13 H -0.0728 0.0857 0.9138 0.079 Uiso 1 1 calc R
C14 C -0.0570(5) 0.1952(5) 0.88281(19) 0.073(2) Uani 1 1 d .
H14 H 0.0031 0.2068 0.8739 0.087 Uiso 1 1 calc R
C15 C -0.2444(6) 0.0272(5) 0.94511(17) 0.0662(19) Uani 1 1 d .
C16 C -0.2512(5) -0.1108(5) 0.97283(18) 0.078(2) Uani 1 1 d .
H16A H -0.2439 -0.1665 0.9657 0.094 Uiso 1 1 calc R
H16B H -0.3217 -0.1333 0.9741 0.094 Uiso 1 1 calc R
C17 C -0.2050(6) -0.0769(5) 1.00613(16) 0.075(2) Uani 1 1 d .
H17A H -0.2190 -0.0264 1.0142 0.090 Uiso 1 1 calc R
H17B H -0.2348 -0.1327 1.0212 0.090 Uiso 1 1 calc R
C18 C -0.0400(7) 0.0638(7) 1.00509(14) 0.0575(18) Uani 1 1 d .
C19 C -0.0452(6) 0.4330(6) 0.76809(19) 0.106(3) Uani 1 1 d .
H19A H -0.0740 0.3682 0.7582 0.159 Uiso 1 1 calc R
H19B H -0.0116 0.4829 0.7515 0.159 Uiso 1 1 calc R
H19C H -0.0967 0.4415 0.7779 0.159 Uiso 1 1 calc R
C20 C 0.1060(5) 0.4282(5) 0.77831(18) 0.082(2) Uani 1 1 d .
H20A H 0.0762 0.3610 0.7704 0.123 Uiso 1 1 calc R
H20B H 0.1579 0.4404 0.7937 0.123 Uiso 1 1 calc R
H20C H 0.1336 0.4734 0.7601 0.123 Uiso 1 1 calc R
C21 C 0.0726(7) 0.5436(6) 0.8090(2) 0.113(3) Uani 1 1 d .
H21A H 0.1235 0.5917 0.7944 0.135 Uiso 1 1 calc R
H21B H 0.0211 0.5612 0.8114 0.135 Uiso 1 1 calc R
C22 C -0.0303(5) 0.4946(5) 0.87755(17) 0.097(3) Uani 1 1 d .
H22A H -0.0635 0.5073 0.8599 0.146 Uiso 1 1 calc R
H22B H 0.0054 0.5534 0.8907 0.146 Uiso 1 1 calc R
H22C H -0.0784 0.4413 0.8909 0.146 Uiso 1 1 calc R
C23 C 0.0950(6) 0.4506(6) 0.89034(19) 0.108(3) Uani 1 1 d .
H23A H 0.1405 0.4325 0.8810 0.162 Uiso 1 1 calc R
H23B H 0.0491 0.3983 0.9045 0.162 Uiso 1 1 calc R
H23C H 0.1315 0.5108 0.9028 0.162 Uiso 1 1 calc R
C24 C 0.1157(6) 0.5459(6) 0.8408(2) 0.105(3) Uani 1 1 d .
H24A H 0.1402 0.6110 0.8507 0.125 Uiso 1 1 calc R
H24B H 0.1717 0.5353 0.8380 0.125 Uiso 1 1 calc R
O31 O -0.1092(12) 0.3188(10) 0.6911(4) 0.338(7) Uani 1 1 d .
C25 C -0.2921(15) 0.1825(18) 0.6705(7) 0.49(2) Uani 1 1 d D
H25A H -0.3290 0.1721 0.6904 0.583 Uiso 1 1 calc R
H25B H -0.2994 0.1204 0.6631 0.583 Uiso 1 1 calc R
H25C H -0.3168 0.2086 0.6539 0.583 Uiso 1 1 calc R
C26 C -0.1837(15) 0.2554(15) 0.6767(4) 0.52(3) Uani 1 1 d D
C27 C -0.1448(16) 0.275(2) 0.6419(4) 0.59(3) Uani 1 1 d D
H27A H -0.0746 0.3215 0.6421 0.708 Uiso 1 1 calc R
H27B H -0.1781 0.3024 0.6295 0.708 Uiso 1 1 calc R
H27C H -0.1570 0.2139 0.6320 0.708 Uiso 1 1 calc R
O21 O 0.0000 0.0000 0.8169(8) 0.407(14) Uani 1 3 d S

loop_
_atom_site_aniso_label
_atom_site_aniso_U_11
_atom_site_aniso_U_22
_atom_site_aniso_U_33
_atom_site_aniso_U_23
_atom_site_aniso_U_13
_atom_site_aniso_U_12
Pd1 0.0629(4) 0.0513(3) 0.0667(3) 0.0010(3) 0.0076(3) 0.0305(3)
Cl1 0.0621(15) 0.0898(17) 0.1061(17) 0.0079(14) -0.0008(12) 0.0427(14)
Cl2 0.0724(14) 0.0724(14) 0.059(2) 0.000 0.000 0.0362(7)
Cl3 0.0653(14) 0.0653(14) 0.080(2) 0.000 0.000 0.0327(7)
Cl4 0.0777(15) 0.0777(15) 0.057(2) 0.000 0.000 0.0388(7)
O1 0.063(3) 0.071(3) 0.060(3) -0.005(2) -0.008(2) 0.033(3)
O2 0.079(4) 0.120(5) 0.119(4) -0.039(4) -0.035(3) 0.060(4)
O3 0.072(4) 0.068(4) 0.081(3) 0.006(3) -0.001(3) 0.025(3)
O4 0.066(3) 0.077(3) 0.076(3) 0.024(3) 0.006(2) 0.039(3)
O5 0.088(4) 0.108(4) 0.122(5) 0.033(3) 0.038(3) 0.062(3)
O6 0.072(4) 0.071(4) 0.098(4) 0.006(3) 0.024(3) 0.042(3)
O7 0.053(3) 0.134(5) 0.124(4) -0.021(3) 0.002(3) 0.044(3)
O8 0.068(4) 0.133(6) 0.294(9) -0.052(6) 0.007(5) 0.025(4)
O9 0.203(7) 0.237(8) 0.125(5) -0.056(5) -0.003(5) 0.166(7)
O10 0.307(12) 0.285(11) 0.286(10) 0.098(9) -0.039(9) 0.222(10)
O11 0.103(4) 0.103(4) 0.036(4) 0.000 0.000 0.052(2)
O12 0.085(4) 0.111(4) 0.096(4) -0.008(3) -0.028(3) 0.060(3)
O13 0.135(6) 0.135(6) 0.083(7) 0.000 0.000 0.067(3)
O14 0.090(4) 0.047(3) 0.114(4) 0.000(3) -0.011(3) 0.020(3)
O15 0.140(5) 0.140(5) 0.052(6) 0.000 0.000 0.070(3)
O16 0.106(4) 0.063(3) 0.090(3) 0.013(3) 0.010(3) 0.028(3)
O17 1.11(3) 1.11(3) 1.12(4) 0.000 0.000 0.555(14)
N1 0.058(4) 0.056(4) 0.058(3) -0.001(3) -0.001(3) 0.038(3)
N2 0.058(5) 0.070(5) 0.058(4) -0.005(3) 0.001(3) 0.033(5)
N3 0.064(4) 0.060(4) 0.055(4) 0.002(3) 0.002(3) 0.040(3)
N4 0.045(4) 0.068(5) 0.053(3) 0.006(3) 0.004(3) 0.022(5)
N5 0.069(4) 0.047(4) 0.086(4) 0.006(3) 0.020(3) 0.026(3)
N6 0.071(4) 0.056(4) 0.089(5) -0.008(4) 0.013(4) 0.033(4)
C1 0.056(5) 0.077(6) 0.073(5) -0.003(4) 0.009(4) 0.042(5)
C2 0.053(5) 0.082(6) 0.090(5) -0.019(5) -0.004(4) 0.037(5)
C3 0.047(5) 0.052(5) 0.063(4) 0.004(4) 0.003(4) 0.022(4)
C4 0.052(5) 0.062(5) 0.068(4) -0.022(4) -0.017(4) 0.032(4)
C5 0.044(5) 0.059(5) 0.073(5) 0.004(4) -0.003(4) 0.024(4)
C6 0.051(5) 0.061(5) 0.066(5) 0.006(4) -0.002(4) 0.015(5)
C7 0.067(5) 0.059(5) 0.073(5) -0.026(4) -0.012(4) 0.020(4)
C8 0.075(6) 0.078(5) 0.062(5) -0.010(4) -0.009(4) 0.043(5)
C9 0.069(7) 0.079(7) 0.053(4) 0.002(5) 0.005(4) 0.036(7)
C10 0.064(5) 0.062(5) 0.062(4) -0.007(4) -0.005(4) 0.039(4)
C11 0.058(5) 0.060(5) 0.064(5) 0.001(4) 0.007(4) 0.029(4)
C12 0.050(5) 0.057(5) 0.052(4) -0.002(4) 0.003(4) 0.021(4)
C13 0.071(5) 0.073(5) 0.064(5) 0.008(4) 0.000(4) 0.044(5)
C14 0.048(5) 0.084(6) 0.095(6) 0.015(5) 0.020(4) 0.039(5)
C15 0.060(5) 0.069(6) 0.075(5) 0.005(4) 0.003(4) 0.036(5)
C16 0.055(5) 0.081(6) 0.091(6) 0.028(5) 0.007(4) 0.028(4)
C17 0.082(6) 0.066(5) 0.078(6) 0.024(4) 0.019(5) 0.038(5)
C18 0.063(7) 0.066(7) 0.039(4) -0.003(4) 0.011(4) 0.029(6)
C19 0.091(6) 0.122(7) 0.113(7) 0.043(5) 0.011(5) 0.059(6)
C20 0.082(6) 0.072(6) 0.099(6) 0.016(4) 0.026(5) 0.044(5)
C21 0.135(8) 0.065(6) 0.129(8) 0.011(6) 0.043(6) 0.043(6)
C22 0.086(6) 0.075(5) 0.135(7) -0.031(5) 0.021(5) 0.044(5)
C23 0.146(8) 0.096(7) 0.097(6) -0.051(5) -0.050(6) 0.070(6)
C24 0.089(7) 0.070(6) 0.123(8) -0.005(6) -0.021(6) 0.016(5)
O31 0.368(18) 0.264(15) 0.321(15) -0.020(12) 0.012(14) 0.112(13)
C25 0.52(4) 0.28(3) 0.60(5) -0.14(3) 0.09(4) 0.15(3)
C26 0.87(8) 0.21(2) 0.52(4) -0.17(3) -0.54(5) 0.31(4)
C27 0.54(4) 0.64(5) 0.106(13) 0.059(18) -0.094(18) -0.06(4)
O21 0.355(19) 0.355(19) 0.51(4) 0.000 0.000 0.177(10)

loop_
_atom_type_symbol
_atom_type_description
_atom_type_scat_dispersion_real
_atom_type_scat_dispersion_imag
_atom_type_scat_source
C C 0.0033 0.0016 'International Tables Vol C Tables 4.2.6.8 and 6.1.1.4'
H H 0.0000 0.0000 'International Tables Vol C Tables 4.2.6.8 and 6.1.1.4'
N N 0.0061 0.0033 'International Tables Vol C Tables 4.2.6.8 and 6.1.1.4'
O O 0.0106 0.0060 'International Tables Vol C Tables 4.2.6.8 and 6.1.1.4'
Cl Cl 0.1484 0.1585 'International Tables Vol C Tables 4.2.6.8 and 6.1.1.4'
Pd Pd -0.9988 1.0072 'International Tables Vol C Tables 4.2.6.8 and 6.1.1.4'

loop_
_geom_angle_atom_site_label_1
_geom_angle_atom_site_label_2
_geom_angle_atom_site_label_3
_geom_angle
_geom_angle_site_symmetry_1
_geom_angle_site_symmetry_3
N1 Pd1 N3 88.10(18) . .
N1 Pd1 N6 178.8(2) . .
N3 Pd1 N6 92.9(2) . .
N1 Pd1 N5 92.6(2) . .
N3 Pd1 N5 178.9(2) . .
N6 Pd1 N5 86.4(2) . .
O10 Cl1 O7 112.2(5) . .
O10 Cl1 O8 106.1(6) . .
O7 Cl1 O8 108.8(4) . .
O10 Cl1 O9 112.4(6) . .
O7 Cl1 O9 109.2(4) . .
O8 Cl1 O9 108.0(5) . .
O12 Cl2 O12 109.5(2) . 3_655
O12 Cl2 O12 109.5(2) . 2_545
O12 Cl2 O12 109.5(2) 3_655 2_545
O12 Cl2 O11 109.5(2) . .
O12 Cl2 O11 109.5(2) 3_655 .
O12 Cl2 O11 109.5(2) 2_545 .
O13 Cl3 O14 108.6(2) . 2_655
O13 Cl3 O14 108.6(2) . .
O14 Cl3 O14 110.3(2) 2_655 .
O13 Cl3 O14 108.6(2) . 3_665
O14 Cl3 O14 110.3(2) 2_655 3_665
O14 Cl3 O14 110.3(2) . 3_665
O15 Cl4 O16 109.1(2) . 2_655
O15 Cl4 O16 109.1(2) . .
O16 Cl4 O16 109.9(2) 2_655 .
O15 Cl4 O16 109.1(2) . 3_665
O16 Cl4 O16 109.9(2) 2_655 3_665
O16 Cl4 O16 109.9(2) . 3_665
C6 O1 C7 116.2(5) . .
C15 O4 C16 116.8(6) . .
H17C O17 H17D 109.5 . .
C5 N1 C1 115.6(6) . .
C5 N1 Pd1 123.3(5) . .
C1 N1 Pd1 121.1(5) . .
C9 N2 C9 123.6(9) . 3
C9 N2 C8 117.9(8) . .
C9 N2 C8 118.5(8) 3 .
C14 N3 C10 116.8(6) . .
C14 N3 Pd1 120.5(5) . .
C10 N3 Pd1 122.5(5) . .
C18 N4 C18 125.3(8) . 2
C18 N4 C17 117.2(8) . .
C18 N4 C17 117.5(8) 2 .
C21 N5 C20 111.8(6) . .
C21 N5 C19 107.6(6) . .
C20 N5 C19 106.8(6) . .
C21 N5 Pd1 106.3(4) . .
C20 N5 Pd1 110.4(4) . .
C19 N5 Pd1 113.9(4) . .
C22 N6 C23 110.6(6) . .
C22 N6 C24 112.3(6) . .
C23 N6 C24 107.7(6) . .
C22 N6 Pd1 110.6(4) . .
C23 N6 Pd1 112.6(4) . .
C24 N6 Pd1 102.8(4) . .
N1 C1 C2 124.7(6) . .
N1 C1 H1 117.7 . .
C2 C1 H1 117.7 . .
C1 C2 C3 118.5(6) . .
C1 C2 H2 120.8 . .
C3 C2 H2 120.8 . .
C4 C3 C2 117.4(6) . .
C4 C3 C6 123.5(7) . .
C2 C3 C6 119.0(7) . .
C3 C4 C5 119.5(6) . .
C3 C4 H4 120.2 . .
C5 C4 H4 120.2 . .
N1 C5 C4 124.2(6) . .
N1 C5 H5 117.9 . .
C4 C5 H5 117.9 . .
O2 C6 O1 124.4(7) . .
O2 C6 C3 123.1(8) . .
O1 C6 C3 112.5(7) . .
O1 C7 C8 108.4(5) . .
O1 C7 H7A 110.0 . .
C8 C7 H7A 110.0 . .
O1 C7 H7B 110.0 . .
C8 C7 H7B 110.0 . .
H7A C7 H7B 108.4 . .
N2 C8 C7 112.1(5) . .
N2 C8 H8A 109.2 . .
C7 C8 H8A 109.2 . .
N2 C8 H8B 109.2 . .
C7 C8 H8B 109.2 . .
H8A C8 H8B 107.9 . .
O3 C9 N2 121.2(10) . .
O3 C9 N2 122.2(9) . 2
N2 C9 N2 116.4(9) . 2
N3 C10 C11 124.2(6) . .
N3 C10 H10 117.9 . .
C11 C10 H10 117.9 . .
C10 C11 C12 118.0(6) . .
C10 C11 H11 121.0 . .
C12 C11 H11 121.0 . .
C13 C12 C11 118.9(6) . .
C13 C12 C15 122.9(7) . .
C11 C12 C15 118.2(7) . .
C12 C13 C14 119.2(7) . .
C12 C13 H13 120.4 . .
C14 C13 H13 120.4 . .
N3 C14 C13 122.8(6) . .
N3 C14 H14 118.6 . .
C13 C14 H14 118.6 . .
O5 C15 O4 125.3(7) . .
O5 C15 C12 123.7(7) . .
O4 C15 C12 110.9(7) . .
O4 C16 C17 110.9(6) . .
O4 C16 H16A 109.5 . .
C17 C16 H16A 109.5 . .
O4 C16 H16B 109.5 . .
C17 C16 H16B 109.5 . .
H16A C16 H16B 108.0 . .
N4 C17 C16 112.3(5) . .
N4 C17 H17A 109.1 . .
C16 C17 H17A 109.1 . .
N4 C17 H17B 109.1 . .
C16 C17 H17B 109.1 . .
H17A C17 H17B 107.9 . .
O6 C18 N4 124.4(9) . .
O6 C18 N4 120.9(9) . 3
N4 C18 N4 114.7(8) . 3
N5 C19 H19A 109.5 . .
N5 C19 H19B 109.5 . .
H19A C19 H19B 109.5 . .
N5 C19 H19C 109.5 . .
H19A C19 H19C 109.5 . .
H19B C19 H19C 109.5 . .
N5 C20 H20A 109.5 . .
N5 C20 H20B 109.5 . .
H20A C20 H20B 109.5 . .
N5 C20 H20C 109.5 . .
H20A C20 H20C 109.5 . .
H20B C20 H20C 109.5 . .
C24 C21 N5 109.6(7) . .
C24 C21 H21A 109.8 . .
N5 C21 H21A 109.8 . .
C24 C21 H21B 109.8 . .
N5 C21 H21B 109.8 . .
H21A C21 H21B 108.2 . .
N6 C22 H22A 109.5 . .
N6 C22 H22B 109.5 . .
H22A C22 H22B 109.5 . .
N6 C22 H22C 109.5 . .
H22A C22 H22C 109.5 . .
H22B C22 H22C 109.5 . .
N6 C23 H23A 109.5 . .
N6 C23 H23B 109.5 . .
H23A C23 H23B 109.5 . .
N6 C23 H23C 109.5 . .
H23A C23 H23C 109.5 . .
H23B C23 H23C 109.5 . .
C21 C24 N6 111.6(7) . .
C21 C24 H24A 109.3 . .
N6 C24 H24A 109.3 . .
C21 C24 H24B 109.3 . .
N6 C24 H24B 109.3 . .
H24A C24 H24B 108.0 . .
C26 C25 H25A 109.5 . .
C26 C25 H25B 109.5 . .
H25A C25 H25B 109.5 . .
C26 C25 H25C 109.5 . .
H25A C25 H25C 109.5 . .
H25B C25 H25C 109.5 . .
O31 C26 C25 159(2) . .
O31 C26 C27 99.4(16) . .
C25 C26 C27 100.3(16) . .
C26 C27 H27A 109.5 . .
C26 C27 H27B 109.5 . .
H27A C27 H27B 109.5 . .
C26 C27 H27C 109.5 . .
H27A C27 H27C 109.5 . .
H27B C27 H27C 109.5 . .

loop_
_geom_bond_atom_site_label_1
_geom_bond_atom_site_label_2
_geom_bond_distance
_geom_bond_site_symmetry_2
Pd1 N1 2.028(5) .
Pd1 N3 2.036(5) .
Pd1 N6 2.061(5) .
Pd1 N5 2.070(5) .
Cl1 O10 1.308(7) .
Cl1 O7 1.397(5) .
Cl1 O8 1.406(6) .
Cl1 O9 1.409(6) .
Cl2 O12 1.419(4) .
Cl2 O12 1.419(4) 3_655
Cl2 O12 1.419(4) 2_545
Cl2 O11 1.437(6) .
Cl3 O13 1.409(8) .
Cl3 O14 1.427(5) 2_655
Cl3 O14 1.427(5) .
Cl3 O14 1.427(5) 3_665
Cl4 O15 1.385(8) .
Cl4 O16 1.439(4) 2_655
Cl4 O16 1.439(5) .
Cl4 O16 1.439(4) 3_665
O1 C6 1.333(8) .
O1 C7 1.457(6) .
O2 C6 1.213(7) .
O3 C9 1.229(8) .
O4 C15 1.326(7) .
O4 C16 1.464(7) .
O5 C15 1.190(7) .
O6 C18 1.211(7) .
O17 H17C 0.8139 .
O17 H17D 0.8501 .
N1 C5 1.305(7) .
N1 C1 1.338(7) .
N2 C9 1.371(7) .
N2 C9 1.375(8) 3
N2 C8 1.473(7) .
N3 C14 1.334(7) .
N3 C10 1.335(7) .
N4 C18 1.356(7) .
N4 C18 1.389(7) 2
N4 C17 1.450(8) .
N5 C21 1.473(8) .
N5 C20 1.475(7) .
N5 C19 1.541(8) .
N6 C22 1.469(7) .
N6 C23 1.472(8) .
N6 C24 1.528(8) .
C1 C2 1.343(8) .
C1 H1 0.9300 .
C2 C3 1.381(7) .
C2 H2 0.9300 .
C3 C4 1.360(7) .
C3 C6 1.483(9) .
C4 C5 1.361(8) .
C4 H4 0.9300 .
C5 H5 0.9300 .
C7 C8 1.512(7) .
C7 H7A 0.9700 .
C7 H7B 0.9700 .
C8 H8A 0.9700 .
C8 H8B 0.9700 .
C9 N2 1.375(8) 2
C10 C11 1.375(8) .
C10 H10 0.9300 .
C11 C12 1.389(8) .
C11 H11 0.9300 .
C12 C13 1.361(7) .
C12 C15 1.475(9) .
C13 C14 1.393(8) .
C13 H13 0.9300 .
C14 H14 0.9300 .
C16 C17 1.500(8) .
C16 H16A 0.9700 .
C16 H16B 0.9700 .
C17 H17A 0.9700 .
C17 H17B 0.9700 .
C18 N4 1.389(7) 3
C19 H19A 0.9600 .
C19 H19B 0.9600 .
C19 H19C 0.9600 .
C20 H20A 0.9600 .
C20 H20B 0.9600 .
C20 H20C 0.9600 .
C21 C24 1.450(10) .
C21 H21A 0.9700 .
C21 H21B 0.9700 .
C22 H22A 0.9600 .
C22 H22B 0.9600 .
C22 H22C 0.9600 .
C23 H23A 0.9600 .
C23 H23B 0.9600 .
C23 H23C 0.9600 .
C24 H24A 0.9700 .
C24 H24B 0.9700 .
O31 C26 1.23(2) .
C25 C26 1.508(3) .
C25 H25A 0.9600 .
C25 H25B 0.9600 .
C25 H25C 0.9600 .
C26 C27 1.508(3) .
C27 H27A 0.9600 .
C27 H27B 0.9600 .
C27 H27C 0.9600 .
